data_7213325
loop_
_publ_author_name
'Maison, Wolfgang'
'L\"utzen, Arne'
'Kosten, Marc'
'Schlemminger, Imre'
'Westerhoff, Ole'
'Saak, Wolfgang'
'Martens, J\"urgen'

_publ_section_title
;
 Multicomponent synthesis of tripeptides containing pipecolic acid
 derivatives: selective induction of cis- and trans-imide bonds into
 peptide backbones
;
_journal_issue 12
_journal_name_full 'Journal of the Chemical Society, Perkin Transactions 1'
_journal_page_first 1867
_journal_paper_doi 10.1039/b002258f
_journal_year 2000
_chemical_formula_sum 'C24 H35 N3 O6'
_chemical_formula_weight 461.55
_chemical_name_systematic
; 
 ? 
;
_space_group_IT_number 9
_symmetry_cell_setting monoclinic
_symmetry_space_group_name_Hall 'C -2yc'
_symmetry_space_group_name_H-M 'C 1 c 1'
_atom_sites_solution_hydrogens geom
_atom_sites_solution_primary direct
_atom_sites_solution_secondary difmap
_audit_creation_method SHELXL-97
_cell_angle_alpha 90.00
_cell_angle_beta 103.857(11)
_cell_angle_gamma 90.00
_cell_formula_units_Z 4
_cell_length_a 22.179(2)
_cell_length_b 10.9087(8)
_cell_length_c 10.7255(9)
_cell_measurement_temperature 193(2)
_cell_volume 2519.4(4)
_computing_cell_refinement 'IPDS (Stoe, 1997)'
_computing_data_collection 'IPDS (Stoe, 1997)'
_computing_data_reduction 'XRED (Stoe, 1997)'
_computing_molecular_graphics 'XSTEP (Stoe, 1997)'
_computing_publication_material 'SHELX-97 (Sheldrick, 1997)'
_computing_structure_refinement 'SHELXL-97 (Sheldrick, 1997)'
_computing_structure_solution 'SHELXS-97 (Sheldrick, 1990)'
_diffrn_ambient_temperature 193(2)
_diffrn_measured_fraction_theta_full 0.925
_diffrn_measured_fraction_theta_max 0.925
_diffrn_measurement_device_type 'Stoe IPDS'
_diffrn_measurement_method 'imaging plate'
_diffrn_radiation_monochromator graphite
_diffrn_radiation_source 'fine-focus sealed tube'
_diffrn_radiation_type MoK\a
_diffrn_radiation_wavelength 0.71073
_diffrn_reflns_av_R_equivalents 0.0557
_diffrn_reflns_av_sigmaI/netI 0.0639
_diffrn_reflns_limit_h_max 27
_diffrn_reflns_limit_h_min -26
_diffrn_reflns_limit_k_max 12
_diffrn_reflns_limit_k_min -13
_diffrn_reflns_limit_l_max 12
_diffrn_reflns_limit_l_min -11
_diffrn_reflns_number 9154
_diffrn_reflns_theta_full 26.04
_diffrn_reflns_theta_max 26.04
_diffrn_reflns_theta_min 2.71
_exptl_absorpt_coefficient_mu 0.088
_exptl_absorpt_correction_T_max 0.9836
_exptl_absorpt_correction_T_min 0.8872
_exptl_absorpt_correction_type none
_exptl_crystal_colour colourless
_exptl_crystal_density_diffrn 1.217
_exptl_crystal_density_method 'not measured'
_exptl_crystal_description needle
_exptl_crystal_F_000 992
_exptl_crystal_size_max 1.40
_exptl_crystal_size_mid 0.20
_exptl_crystal_size_min 0.19
_refine_diff_density_max 0.116
_refine_diff_density_min -0.146
_refine_diff_density_rms 0.035
_refine_ls_abs_structure_details 'Flack H D (1983), Acta Cryst. A39, 876-881'
_refine_ls_abs_structure_Flack -0.7(9)
_refine_ls_extinction_method none
_refine_ls_goodness_of_fit_ref 0.922
_refine_ls_hydrogen_treatment mixed
_refine_ls_matrix_type full
_refine_ls_number_parameters 300
_refine_ls_number_reflns 4539
_refine_ls_number_restraints 2
_refine_ls_restrained_S_all 0.922
_refine_ls_R_factor_all 0.0512
_refine_ls_R_factor_gt 0.0345
_refine_ls_shift/su_max 0.002
_refine_ls_shift/su_mean 0.000
_refine_ls_structure_factor_coef Fsqd
_refine_ls_weighting_details 'calc w=1/[\s^2^(Fo^2^)+(0.0391P)^2^+0.0000P] where P=(Fo^2^+2Fc^2^)/3'
_refine_ls_weighting_scheme calc
_refine_ls_wR_factor_gt 0.0748
_refine_ls_wR_factor_ref 0.0804
_reflns_number_gt 3461
_reflns_number_total 4539
_reflns_threshold_expression >2sigma(I)
_cod_data_source_file b002258fsup1.cif
_cod_data_source_block wm267
_cod_original_cell_volume 2519.5(4)
_cod_original_sg_symbol_H-M Cc
_cod_database_code 7213325

loop_
_symmetry_equiv_pos_as_xyz
'x, y, z'
'x, -y, z+1/2'
'x+1/2, y+1/2, z'
'x+1/2, -y+1/2, z+1/2'

loop_
_atom_site_label
_atom_site_type_symbol
_atom_site_fract_x
_atom_site_fract_y
_atom_site_fract_z
_atom_site_U_iso_or_equiv
_atom_site_adp_type
_atom_site_occupancy
_atom_site_symmetry_multiplicity
_atom_site_calc_flag
_atom_site_refinement_flags
O1 O 0.92643(6) 0.61286(14) 1.00581(14) 0.0400(4) Uani 1 1 d .
O2 O 1.02442(7) 0.30480(16) 0.97004(17) 0.0485(4) Uani 1 1 d .
O3 O 0.92316(8) 0.2900(2) 0.9564(2) 0.0696(6) Uani 1 1 d .
O4 O 0.78050(6) 0.55351(12) 1.12787(14) 0.0325(3) Uani 1 1 d .
O5 O 0.62862(6) 0.60761(15) 0.66414(14) 0.0404(4) Uani 1 1 d .
O6 O 0.63746(7) 0.62191(16) 0.88112(16) 0.0433(4) Uani 1 1 d .
N1 N 0.79813(7) 0.67438(14) 0.96809(16) 0.0240(3) Uani 1 1 d .
N2 N 0.90099(7) 0.50877(17) 0.81958(18) 0.0360(4) Uani 1 1 d .
H2N H 0.8718 0.4912 0.7505 0.035(6) Uiso 1 1 calc R
N3 N 0.70507(7) 0.51209(15) 0.79749(17) 0.0304(4) Uani 1 1 d .
H3N H 0.7151 0.4886 0.7266 0.034(6) Uiso 1 1 calc R
C1 C 0.82726(8) 0.65900(17) 0.85911(19) 0.0260(4) Uani 1 1 d .
H1 H 0.7992 0.6058 0.7943 0.031 Uiso 1 1 calc R
C2 C 0.83415(9) 0.78267(19) 0.7926(2) 0.0311(5) Uani 1 1 d .
C3 C 0.87037(11) 0.7650(2) 0.6894(2) 0.0426(6) Uani 1 1 d .
H3A H 0.8481 0.7073 0.6244 0.064 Uiso 1 1 calc R
H3B H 0.9117 0.7322 0.7288 0.064 Uiso 1 1 calc R
H3C H 0.8746 0.8440 0.6488 0.064 Uiso 1 1 calc R
C4 C 0.76845(10) 0.8284(2) 0.7291(2) 0.0374(5) Uani 1 1 d .
H4A H 0.7448 0.8390 0.7948 0.056 Uiso 1 1 calc R
H4B H 0.7475 0.7683 0.6655 0.056 Uiso 1 1 calc R
H4C H 0.7711 0.9071 0.6867 0.056 Uiso 1 1 calc R
C5 C 0.86925(10) 0.87223(19) 0.8941(2) 0.0364(5) Uani 1 1 d .
H5A H 0.9117 0.8407 0.9302 0.044 Uiso 1 1 calc R
H5B H 0.8730 0.9523 0.8532 0.044 Uiso 1 1 calc R
C6 C 0.83639(10) 0.89006(19) 1.0021(2) 0.0355(5) Uani 1 1 d .
H6A H 0.7972 0.9350 0.9676 0.043 Uiso 1 1 calc R
H6B H 0.8628 0.9423 1.0689 0.043 Uiso 1 1 calc R
C7 C 0.82115(8) 0.77160(18) 1.06608(18) 0.0274(5) Uani 1 1 d .
H7 H 0.8597 0.7416 1.1274 0.033 Uiso 1 1 calc R
C8 C 0.77310(10) 0.80353(18) 1.1409(2) 0.0300(5) Uani 1 1 d .
C9 C 0.71274(10) 0.8355(2) 1.0772(2) 0.0401(6) Uani 1 1 d .
H9 H 0.7005 0.8312 0.9862 0.048 Uiso 1 1 calc R
C10 C 0.67043(11) 0.8737(2) 1.1455(3) 0.0510(7) Uani 1 1 d .
H10 H 0.6295 0.8957 1.1008 0.061 Uiso 1 1 calc R
C11 C 0.68727(12) 0.8799(2) 1.2782(3) 0.0529(7) Uani 1 1 d .
H11 H 0.6582 0.9060 1.3248 0.063 Uiso 1 1 calc R
C12 C 0.74673(13) 0.8478(2) 1.3416(3) 0.0469(6) Uani 1 1 d .
H12 H 0.7586 0.8512 1.4327 0.056 Uiso 1 1 calc R
C13 C 0.78970(11) 0.81051(19) 1.2736(2) 0.0376(5) Uani 1 1 d .
H13 H 0.8307 0.7897 1.3186 0.045 Uiso 1 1 calc R
C14 C 0.88924(8) 0.59150(19) 0.9031(2) 0.0287(5) Uani 1 1 d .
C15 C 0.96022(9) 0.4480(2) 0.8402(2) 0.0361(5) Uani 1 1 d .
H15A H 0.9935 0.5075 0.8765 0.043 Uiso 1 1 calc R
H15B H 0.9665 0.4199 0.7565 0.043 Uiso 1 1 calc R
C16 C 0.96579(9) 0.3398(2) 0.9293(2) 0.0354(5) Uani 1 1 d .
C17 C 1.03509(13) 0.1943(3) 1.0478(3) 0.0617(8) Uani 1 1 d .
H17A H 1.0797 0.1766 1.0725 0.093 Uiso 1 1 calc R
H17B H 1.0132 0.1254 0.9982 0.093 Uiso 1 1 calc R
H17C H 1.0196 0.2063 1.1252 0.093 Uiso 1 1 calc R
C18 C 0.77560(8) 0.57109(17) 1.0122(2) 0.0252(4) Uani 1 1 d .
C19 C 0.74270(9) 0.47286(18) 0.9195(2) 0.0317(5) Uani 1 1 d .
H19A H 0.7747 0.4161 0.9027 0.038 Uiso 1 1 calc R
H19B H 0.7159 0.4251 0.9635 0.038 Uiso 1 1 calc R
C20 C 0.65476(9) 0.58407(19) 0.7890(2) 0.0331(5) Uani 1 1 d .
C21 C 0.57407(10) 0.6882(2) 0.6267(2) 0.0407(5) Uani 1 1 d .
C22 C 0.56208(12) 0.6863(3) 0.4812(3) 0.0587(7) Uani 1 1 d .
H22A H 0.5981 0.7203 0.4552 0.088 Uiso 1 1 calc R
H22B H 0.5252 0.7357 0.4441 0.088 Uiso 1 1 calc R
H22C H 0.5552 0.6017 0.4504 0.088 Uiso 1 1 calc R
C23 C 0.51963(10) 0.6369(2) 0.6717(3) 0.0475(6) Uani 1 1 d .
H23A H 0.5290 0.6387 0.7658 0.071 Uiso 1 1 calc R
H23B H 0.5120 0.5521 0.6419 0.071 Uiso 1 1 calc R
H23C H 0.4826 0.6866 0.6368 0.071 Uiso 1 1 calc R
C24 C 0.59045(11) 0.8169(2) 0.6782(3) 0.0547(7) Uani 1 1 d .
H24A H 0.5981 0.8162 0.7721 0.082 Uiso 1 1 calc R
H24B H 0.5559 0.8725 0.6425 0.082 Uiso 1 1 calc R
H24C H 0.6279 0.8450 0.6532 0.082 Uiso 1 1 calc R

loop_
_atom_site_aniso_label
_atom_site_aniso_U_11
_atom_site_aniso_U_22
_atom_site_aniso_U_33
_atom_site_aniso_U_23
_atom_site_aniso_U_13
_atom_site_aniso_U_12
O1 0.0324(7) 0.0449(9) 0.0358(10) -0.0096(7) -0.0053(7) 0.0067(7)
O2 0.0314(8) 0.0481(10) 0.0655(12) 0.0167(8) 0.0109(7) 0.0091(7)
O3 0.0387(9) 0.0932(16) 0.0769(16) 0.0343(12) 0.0137(9) -0.0049(9)
O4 0.0406(8) 0.0326(8) 0.0234(10) 0.0058(6) 0.0059(6) 0.0027(6)
O5 0.0359(8) 0.0503(10) 0.0309(10) -0.0031(7) 0.0003(6) 0.0132(7)
O6 0.0401(8) 0.0547(10) 0.0362(11) -0.0086(8) 0.0113(7) 0.0088(7)
N1 0.0288(8) 0.0221(8) 0.0207(9) -0.0004(7) 0.0051(6) 0.0007(7)
N2 0.0313(9) 0.0400(10) 0.0328(11) -0.0084(8) 0.0001(8) 0.0087(8)
N3 0.0312(9) 0.0340(9) 0.0249(11) -0.0059(7) 0.0045(7) 0.0022(7)
C1 0.0280(9) 0.0274(10) 0.0214(11) 0.0004(8) 0.0040(8) 0.0013(8)
C2 0.0321(10) 0.0304(11) 0.0308(13) 0.0061(9) 0.0077(9) 0.0013(8)
C3 0.0489(13) 0.0429(13) 0.0409(16) 0.0087(10) 0.0204(11) -0.0003(11)
C4 0.0399(12) 0.0374(13) 0.0325(14) 0.0088(10) 0.0040(9) 0.0071(10)
C5 0.0385(12) 0.0281(11) 0.0419(15) 0.0027(10) 0.0085(10) -0.0038(9)
C6 0.0419(11) 0.0256(11) 0.0373(14) -0.0004(9) 0.0057(10) -0.0034(9)
C7 0.0327(10) 0.0247(10) 0.0225(12) -0.0026(8) 0.0022(8) 0.0011(8)
C8 0.0384(11) 0.0244(10) 0.0267(13) -0.0041(8) 0.0068(8) -0.0011(8)
C9 0.0388(12) 0.0418(13) 0.0377(15) -0.0101(10) 0.0052(10) 0.0044(10)
C10 0.0443(14) 0.0477(15) 0.063(2) -0.0144(13) 0.0173(12) -0.0003(11)
C11 0.0621(17) 0.0373(13) 0.072(2) -0.0127(13) 0.0407(15) -0.0044(12)
C12 0.0819(18) 0.0297(12) 0.0350(15) -0.0041(10) 0.0260(12) -0.0054(11)
C13 0.0546(14) 0.0252(11) 0.0309(14) -0.0012(9) 0.0060(10) 0.0002(9)
C14 0.0274(10) 0.0299(11) 0.0282(13) -0.0015(8) 0.0053(9) -0.0003(8)
C15 0.0325(11) 0.0379(12) 0.0407(15) -0.0017(10) 0.0140(9) 0.0077(9)
C16 0.0317(11) 0.0426(13) 0.0332(14) -0.0046(9) 0.0103(9) 0.0011(9)
C17 0.0598(16) 0.0548(17) 0.072(2) 0.0266(15) 0.0182(14) 0.0169(13)
C18 0.0251(9) 0.0243(10) 0.0254(13) 0.0031(8) 0.0045(7) 0.0053(8)
C19 0.0372(10) 0.0255(10) 0.0309(13) 0.0003(9) 0.0051(9) -0.0023(8)
C20 0.0305(10) 0.0342(11) 0.0335(14) -0.0032(9) 0.0056(9) 0.0007(8)
C21 0.0311(11) 0.0419(13) 0.0438(15) -0.0012(11) -0.0012(9) 0.0085(9)
C22 0.0487(14) 0.076(2) 0.0447(18) 0.0108(14) -0.0012(11) 0.0098(13)
C23 0.0378(12) 0.0491(14) 0.0512(17) -0.0036(11) 0.0021(11) -0.0012(10)
C24 0.0437(13) 0.0385(14) 0.077(2) -0.0016(13) 0.0046(12) 0.0042(11)

loop_
_atom_type_symbol
_atom_type_description
_atom_type_scat_dispersion_real
_atom_type_scat_dispersion_imag
_atom_type_scat_source
C C 0.0033 0.0016 'International Tables Vol C Tables 4.2.6.8 and 6.1.1.4'
H H 0.0000 0.0000 'International Tables Vol C Tables 4.2.6.8 and 6.1.1.4'
N N 0.0061 0.0033 'International Tables Vol C Tables 4.2.6.8 and 6.1.1.4'
O O 0.0106 0.0060 'International Tables Vol C Tables 4.2.6.8 and 6.1.1.4'

loop_
_geom_angle_atom_site_label_1
_geom_angle_atom_site_label_2
_geom_angle_atom_site_label_3
_geom_angle
C16 O2 C17 116.13(19)
C20 O5 C21 120.94(17)
C18 N1 C1 116.63(15)
C18 N1 C7 115.75(17)
C1 N1 C7 119.83(15)
C14 N2 C15 121.55(17)
C20 N3 C19 121.66(18)
N1 C1 C14 110.00(15)
N1 C1 C2 112.09(15)
C14 C1 C2 112.35(15)
C3 C2 C5 109.27(18)
C3 C2 C4 109.14(18)
C5 C2 C4 112.01(17)
C3 C2 C1 110.50(17)
C5 C2 C1 108.51(17)
C4 C2 C1 107.39(16)
C6 C5 C2 111.63(17)
C5 C6 C7 115.38(17)
N1 C7 C8 111.67(15)
N1 C7 C6 110.93(16)
C8 C7 C6 107.44(17)
C13 C8 C9 118.6(2)
C13 C8 C7 120.53(19)
C9 C8 C7 120.71(19)
C10 C9 C8 120.6(2)
C11 C10 C9 120.5(2)
C12 C11 C10 119.1(2)
C11 C12 C13 120.7(3)
C8 C13 C12 120.5(2)
O1 C14 N2 122.02(18)
O1 C14 C1 123.02(18)
N2 C14 C1 114.94(16)
N2 C15 C16 113.07(18)
O3 C16 O2 124.4(2)
O3 C16 C15 124.5(2)
O2 C16 C15 111.11(18)
O4 C18 N1 121.77(18)
O4 C18 C19 117.40(17)
N1 C18 C19 120.83(19)
N3 C19 C18 117.87(16)
O6 C20 N3 124.06(19)
O6 C20 O5 126.72(18)
N3 C20 O5 109.22(18)
O5 C21 C23 111.1(2)
O5 C21 C22 101.70(19)
C23 C21 C22 111.5(2)
O5 C21 C24 110.06(17)
C23 C21 C24 111.4(2)
C22 C21 C24 110.7(2)

loop_
_geom_bond_atom_site_label_1
_geom_bond_atom_site_label_2
_geom_bond_distance
O1 C14 1.230(2)
O2 C16 1.325(2)
O2 C17 1.453(3)
O3 C16 1.186(3)
O4 C18 1.234(2)
O5 C20 1.350(3)
O5 C21 1.471(3)
O6 C20 1.215(3)
N1 C18 1.363(3)
N1 C1 1.474(3)
N1 C7 1.494(2)
N2 C14 1.340(3)
N2 C15 1.441(2)
N3 C20 1.350(3)
N3 C19 1.438(3)
C1 C14 1.531(3)
C1 C2 1.551(3)
C2 C3 1.528(3)
C2 C5 1.530(3)
C2 C4 1.536(3)
C5 C6 1.522(3)
C6 C7 1.538(3)
C7 C8 1.520(3)
C8 C13 1.384(3)
C8 C9 1.394(3)
C9 C10 1.385(3)
C10 C11 1.384(4)
C11 C12 1.377(4)
C12 C13 1.393(3)
C15 C16 1.505(3)
C18 C19 1.524(3)
C21 C23 1.511(4)
C21 C22 1.519(4)
C21 C24 1.521(3)

loop_
_geom_torsion_atom_site_label_1
_geom_torsion_atom_site_label_2
_geom_torsion_atom_site_label_3
_geom_torsion_atom_site_label_4
_geom_torsion
C18 N1 C1 C14 -70.4(2)
C7 N1 C1 C14 77.5(2)
C18 N1 C1 C2 163.81(16)
C7 N1 C1 C2 -48.2(2)
N1 C1 C2 C3 174.21(16)
C14 C1 C2 C3 49.7(2)
N1 C1 C2 C5 54.4(2)
C14 C1 C2 C5 -70.1(2)
N1 C1 C2 C4 -66.9(2)
C14 C1 C2 C4 168.68(17)
C3 C2 C5 C6 -178.02(17)
C4 C2 C5 C6 60.9(2)
C1 C2 C5 C6 -57.5(2)
C2 C5 C6 C7 53.0(2)
C18 N1 C7 C8 -51.9(2)
C1 N1 C7 C8 159.84(16)
C18 N1 C7 C6 -171.74(16)
C1 N1 C7 C6 40.0(2)
C5 C6 C7 N1 -41.3(2)
C5 C6 C7 C8 -163.61(17)
N1 C7 C8 C13 132.09(19)
C6 C7 C8 C13 -106.1(2)
N1 C7 C8 C9 -52.9(2)
C6 C7 C8 C9 69.0(2)
C13 C8 C9 C10 0.1(3)
C7 C8 C9 C10 -175.0(2)
C8 C9 C10 C11 -0.4(4)
C9 C10 C11 C12 0.1(4)
C10 C11 C12 C13 0.5(4)
C9 C8 C13 C12 0.5(3)
C7 C8 C13 C12 175.6(2)
C11 C12 C13 C8 -0.8(3)
C15 N2 C14 O1 -5.6(3)
C15 N2 C14 C1 172.78(18)
N1 C1 C14 O1 -41.4(3)
C2 C1 C14 O1 84.2(2)
N1 C1 C14 N2 140.18(17)
C2 C1 C14 N2 -94.2(2)
C14 N2 C15 C16 82.5(3)
C17 O2 C16 O3 3.1(4)
C17 O2 C16 C15 -174.8(2)
N2 C15 C16 O3 17.1(3)
N2 C15 C16 O2 -165.00(18)
C1 N1 C18 O4 141.34(17)
C7 N1 C18 O4 -7.9(2)
C1 N1 C18 C19 -39.2(2)
C7 N1 C18 C19 171.55(16)
C20 N3 C19 C18 -62.1(3)
O4 C18 C19 N3 144.35(18)
N1 C18 C19 N3 -35.2(3)
C19 N3 C20 O6 0.5(3)
C19 N3 C20 O5 179.46(17)
C21 O5 C20 O6 1.2(3)
C21 O5 C20 N3 -177.68(17)
C20 O5 C21 C23 -61.1(3)
C20 O5 C21 C22 -179.9(2)
C20 O5 C21 C24 62.7(3)
